data_7103137
loop_
_publ_author_name
'Li, Xiao'
'Zhan, Chuanlang'
'Wang, Yaobing'
'Yao, Jiannian'

_publ_section_title
;
 Pyridine-imide oligomers.
;
_journal_issue 21
_journal_name_full 'Chemical communications (Cambridge, England)'
_journal_page_first 2444
_journal_page_last 2446
_journal_paper_doi 10.1039/b800020d
_journal_year 2008
_chemical_formula_sum 'C32 H25 N7 O10'
_chemical_formula_weight 667.59
_chemical_name_systematic
;
?
;
_space_group_IT_number 2
_symmetry_cell_setting triclinic
_symmetry_space_group_name_Hall '-P 1'
_symmetry_space_group_name_H-M 'P -1'
_atom_sites_solution_hydrogens geom
_atom_sites_solution_primary direct
_atom_sites_solution_secondary difmap
_audit_creation_method SHELXL-97
_cell_angle_alpha 67.75(3)
_cell_angle_beta 82.17(3)
_cell_angle_gamma 88.75(3)
_cell_formula_units_Z 2
_cell_length_a 11.556(2)
_cell_length_b 12.222(2)
_cell_length_c 12.249(2)
_cell_measurement_reflns_used 9000
_cell_measurement_temperature 296(2)
_cell_measurement_theta_max 25.00
_cell_measurement_theta_min 2.01
_cell_volume 1585.4(5)
_computing_cell_refinement 'Rapid Auto(Rigaku 2001)'
_computing_data_collection 'Rapid Auto(Rigaku 2001)'
_computing_data_reduction 'Rapid Auto(Rigaku 2001)'
_computing_molecular_graphics 'XP in Siemens SHELXTL (Sheldrick, 1994)'
_computing_publication_material 'SHELX97 (Sheldrick, 1997)'
_computing_structure_refinement 'SHELXL-97 (Sheldrick, 1997)'
_computing_structure_solution 'SHELXS-97 (Sheldrick, 1990)'
_diffrn_ambient_temperature 296(2)
_diffrn_measured_fraction_theta_full 0.986
_diffrn_measured_fraction_theta_max 0.986
_diffrn_measurement_device_type 'Rigaku raxis Rapid IP Area Detector'
_diffrn_measurement_method '\w scans at fixed \c = 45\%'
_diffrn_radiation_monochromator graphite
_diffrn_radiation_source 'rotating anode'
_diffrn_radiation_type MoK\a
_diffrn_radiation_wavelength 0.71069
_diffrn_reflns_av_R_equivalents 0.0698
_diffrn_reflns_av_sigmaI/netI 0.0893
_diffrn_reflns_limit_h_max 13
_diffrn_reflns_limit_h_min -13
_diffrn_reflns_limit_k_max 14
_diffrn_reflns_limit_k_min -14
_diffrn_reflns_limit_l_max 14
_diffrn_reflns_limit_l_min -14
_diffrn_reflns_number 9000
_diffrn_reflns_theta_full 25.00
_diffrn_reflns_theta_max 25.00
_diffrn_reflns_theta_min 2.01
_exptl_absorpt_coefficient_mu 0.107
_exptl_absorpt_correction_T_max 0.9905
_exptl_absorpt_correction_T_min 0.9738
_exptl_absorpt_correction_type multi-scan
_exptl_absorpt_process_details 'ABSCOR by T.Higashi 8 March, 1995'
_exptl_crystal_colour colorless
_exptl_crystal_density_diffrn 1.398
_exptl_crystal_density_method 'not measured'
_exptl_crystal_description plate
_exptl_crystal_F_000 692
_exptl_crystal_size_max 0.25
_exptl_crystal_size_mid 0.23
_exptl_crystal_size_min 0.09
_refine_diff_density_max 0.233
_refine_diff_density_min -0.237
_refine_diff_density_rms 0.048
_refine_ls_extinction_method none
_refine_ls_goodness_of_fit_ref 1.150
_refine_ls_hydrogen_treatment constr
_refine_ls_matrix_type full
_refine_ls_number_parameters 452
_refine_ls_number_reflns 5510
_refine_ls_number_restraints 20
_refine_ls_restrained_S_all 1.150
_refine_ls_R_factor_all 0.1767
_refine_ls_R_factor_gt 0.0984
_refine_ls_shift/su_max 0.002
_refine_ls_shift/su_mean 0.000
_refine_ls_structure_factor_coef Fsqd
_refine_ls_weighting_details 'calc w=1/[\s^2^(Fo^2^)+(0.0541P)^2^+1.2191P] where P=(Fo^2^+2Fc^2^)/3'
_refine_ls_weighting_scheme calc
_refine_ls_wR_factor_gt 0.1789
_refine_ls_wR_factor_ref 0.2075
_reflns_number_gt 3011
_reflns_number_total 5510
_reflns_threshold_expression >2sigma(I)
_cod_data_source_file b800020d.txt
_cod_data_source_block sx2094
_cod_original_sg_symbol_H-M P-1
_cod_database_code 7103137

loop_
_symmetry_equiv_pos_as_xyz
'x, y, z'
'-x, -y, -z'

loop_
_atom_site_label
_atom_site_type_symbol
_atom_site_fract_x
_atom_site_fract_y
_atom_site_fract_z
_atom_site_U_iso_or_equiv
_atom_site_adp_type
_atom_site_occupancy
_atom_site_symmetry_multiplicity
_atom_site_calc_flag
_atom_site_refinement_flags
_atom_site_disorder_assembly
_atom_site_disorder_group
O1 O 0.9803(4) 0.2343(4) 0.4337(4) 0.0984(14) Uani 1 1 d D A .
O2 O 1.0121(5) 0.3460(7) 0.5308(7) 0.178(3) Uani 1 1 d . A .
O3 O 0.4469(3) 0.2131(4) 0.4677(4) 0.0926(14) Uani 1 1 d . A .
O4 O 0.4682(3) 0.0444(3) 0.3540(4) 0.0813(12) Uani 1 1 d . A .
O5 O 1.0463(3) 0.1187(3) 0.0745(4) 0.0811(12) Uani 1 1 d . A .
O6 O 1.1222(3) 0.3393(3) 0.0775(4) 0.0739(11) Uani 1 1 d . A .
O7 O 0.6256(3) 0.5896(3) 0.2688(3) 0.0740(11) Uani 1 1 d . A .
O8 O 0.4311(3) 0.4804(3) 0.2176(4) 0.0758(11) Uani 1 1 d . A .
O9 O 0.7818(3) 0.2583(4) -0.0549(4) 0.0758(12) Uani 1 1 d . A .
O10 O 0.6696(3) 0.1466(3) -0.1067(4) 0.0721(11) Uani 1 1 d . A .
N1 N 0.7468(4) 0.2643(3) 0.4679(4) 0.0578(11) Uani 1 1 d . . .
N2 N 0.6126(3) 0.1520(3) 0.3838(4) 0.0590(11) Uani 1 1 d . A .
H2A H 0.6871 0.1642 0.3696 0.071 Uiso 1 1 calc R . .
N3 N 0.7642(3) 0.0961(3) 0.2342(3) 0.0490(10) Uani 1 1 d . . .
N4 N 0.9426(3) 0.2457(3) 0.1437(4) 0.0531(11) Uani 1 1 d . A .
H4A H 0.8737 0.2540 0.1758 0.064 Uiso 1 1 calc R . .
N5 N 0.8553(3) 0.4359(3) 0.1774(3) 0.0437(9) Uani 1 1 d . . .
N6 N 0.6265(3) 0.4495(3) 0.1871(4) 0.0525(10) Uani 1 1 d . A .
H6A H 0.6739 0.4056 0.1629 0.063 Uiso 1 1 calc R . .
N7 N 0.5899(3) 0.3199(3) 0.0643(4) 0.0472(10) Uani 1 1 d . . .
C1 C 1.141(3) 0.125(3) 0.385(4) 0.142(15) Uani 0.28(2) 1 d PDU A 1
H1B H 1.2246 0.1240 0.3720 0.212 Uiso 0.28(2) 1 calc PR A 1
H1C H 1.1111 0.1334 0.3125 0.212 Uiso 0.28(2) 1 calc PR A 1
H1D H 1.1106 0.0524 0.4470 0.212 Uiso 0.28(2) 1 calc PR A 1
C1' C 1.1382(11) 0.1118(12) 0.4991(16) 0.155(7) Uani 0.72(2) 1 d PDU A 2
H1'A H 1.2211 0.1030 0.4858 0.232 Uiso 0.72(2) 1 calc PR A 2
H1'B H 1.0983 0.0466 0.4933 0.232 Uiso 0.72(2) 1 calc PR A 2
H1'C H 1.1165 0.1133 0.5770 0.232 Uiso 0.72(2) 1 calc PR A 2
C2 C 1.1081(7) 0.2152(9) 0.4153(11) 0.147(4) Uani 1 1 d D . .
H2B H 1.1445 0.2864 0.3547 0.177 Uiso 1 1 d R A 3
H2C H 1.1383 0.2060 0.4894 0.177 Uiso 1 1 d R A 3
C3 C 0.9461(7) 0.3036(6) 0.4926(7) 0.096(2) Uani 1 1 d . . .
C4 C 0.8171(5) 0.3224(5) 0.5052(5) 0.0678(15) Uani 1 1 d . A .
C5 C 0.7769(7) 0.3994(6) 0.5598(6) 0.098(2) Uani 1 1 d . . .
H5B H 0.8292 0.4411 0.5821 0.117 Uiso 1 1 calc R A .
C6 C 0.6594(8) 0.4133(6) 0.5803(6) 0.100(2) Uani 1 1 d . A .
H6B H 0.6306 0.4639 0.6175 0.120 Uiso 1 1 calc R . .
C7 C 0.5848(6) 0.3516(5) 0.5453(5) 0.0800(18) Uani 1 1 d . . .
H7B H 0.5043 0.3577 0.5599 0.096 Uiso 1 1 calc R A .
C8 C 0.6324(5) 0.2796(4) 0.4875(4) 0.0598(14) Uani 1 1 d . A .
C9 C 0.5515(5) 0.2124(5) 0.4475(5) 0.0626(15) Uani 1 1 d . . .
C10 C 0.5694(5) 0.0747(4) 0.3400(5) 0.0592(14) Uani 1 1 d . . .
C11 C 0.6639(5) 0.0324(4) 0.2699(5) 0.0556(13) Uani 1 1 d . A .
C12 C 0.6465(5) -0.0658(5) 0.2439(5) 0.0704(16) Uani 1 1 d . . .
H12A H 0.5749 -0.1071 0.2678 0.085 Uiso 1 1 calc R A .
C13 C 0.7369(6) -0.1009(5) 0.1826(6) 0.0771(18) Uani 1 1 d . A .
H13A H 0.7280 -0.1684 0.1664 0.092 Uiso 1 1 calc R . .
C14 C 0.8409(5) -0.0374(5) 0.1444(5) 0.0669(15) Uani 1 1 d . . .
H14A H 0.9033 -0.0614 0.1032 0.080 Uiso 1 1 calc R A .
C15 C 0.8505(4) 0.0629(4) 0.1688(4) 0.0520(12) Uani 1 1 d . A .
C16 C 0.9584(4) 0.1431(4) 0.1230(4) 0.0537(13) Uani 1 1 d . . .
C17 C 1.0213(4) 0.3367(4) 0.1203(4) 0.0495(12) Uani 1 1 d . . .
C18 C 0.9723(4) 0.4344(4) 0.1562(4) 0.0495(12) Uani 1 1 d . A .
C19 C 1.0440(5) 0.5157(5) 0.1695(5) 0.0661(15) Uani 1 1 d . . .
H19A H 1.1246 0.5151 0.1509 0.079 Uiso 1 1 calc R A .
C20 C 0.9937(5) 0.5974(5) 0.2108(5) 0.0729(17) Uani 1 1 d . A .
H20A H 1.0404 0.6521 0.2223 0.087 Uiso 1 1 calc R . .
C21 C 0.8747(5) 0.5989(4) 0.2354(5) 0.0646(15) Uani 1 1 d . . .
H21A H 0.8394 0.6523 0.2659 0.077 Uiso 1 1 calc R A .
C22 C 0.8086(4) 0.5184(4) 0.2134(4) 0.0477(12) Uani 1 1 d . A .
C23 C 0.6773(4) 0.5239(4) 0.2280(4) 0.0518(13) Uani 1 1 d . . .
C24 C 0.5107(4) 0.4346(4) 0.1792(5) 0.0553(13) Uani 1 1 d . . .
C25 C 0.4935(4) 0.3555(4) 0.1140(4) 0.0467(12) Uani 1 1 d . A .
C26 C 0.3825(4) 0.3265(5) 0.1035(5) 0.0609(14) Uani 1 1 d . . .
H26A H 0.3176 0.3544 0.1376 0.073 Uiso 1 1 calc R A .
C27 C 0.3695(4) 0.2553(5) 0.0415(5) 0.0668(15) Uani 1 1 d . A .
H27A H 0.2954 0.2325 0.0349 0.080 Uiso 1 1 calc R . .
C28 C 0.4672(4) 0.2184(4) -0.0105(5) 0.0590(14) Uani 1 1 d . . .
H28A H 0.4605 0.1712 -0.0538 0.071 Uiso 1 1 calc R A .
C29 C 0.5756(4) 0.2528(4) 0.0030(4) 0.0469(12) Uani 1 1 d . A .
C30 C 0.6878(4) 0.2213(4) -0.0549(4) 0.0525(13) Uani 1 1 d . . .
C31 C 0.7718(5) 0.1137(6) -0.1686(6) 0.092(2) Uani 1 1 d . . .
H31A H 0.8168 0.1841 -0.2222 0.110 Uiso 1 1 calc R A .
H31B H 0.8210 0.0652 -0.1117 0.110 Uiso 1 1 calc R . .
C32 C 0.7346(6) 0.0486(6) -0.2353(6) 0.100(2) Uani 1 1 d . A .
H32A H 0.8019 0.0264 -0.2766 0.150 Uiso 1 1 calc R . .
H32B H 0.6866 0.0974 -0.2920 0.150 Uiso 1 1 calc R . .
H32C H 0.6905 -0.0212 -0.1817 0.150 Uiso 1 1 calc R . .

loop_
_atom_site_aniso_label
_atom_site_aniso_U_11
_atom_site_aniso_U_22
_atom_site_aniso_U_33
_atom_site_aniso_U_23
_atom_site_aniso_U_13
_atom_site_aniso_U_12
O1 0.079(3) 0.119(4) 0.117(4) -0.064(3) -0.021(3) 0.017(3)
O2 0.122(5) 0.234(7) 0.265(9) -0.181(7) -0.066(5) 0.013(5)
O3 0.061(3) 0.110(3) 0.108(4) -0.051(3) 0.013(2) 0.013(2)
O4 0.059(2) 0.089(3) 0.098(3) -0.041(3) 0.002(2) -0.016(2)
O5 0.064(2) 0.090(3) 0.106(3) -0.063(3) 0.009(2) 0.019(2)
O6 0.0317(18) 0.091(3) 0.104(3) -0.047(3) 0.0024(19) -0.0001(18)
O7 0.074(2) 0.074(2) 0.094(3) -0.057(2) -0.003(2) 0.016(2)
O8 0.051(2) 0.099(3) 0.096(3) -0.060(3) -0.008(2) 0.024(2)
O9 0.042(2) 0.108(3) 0.098(3) -0.064(3) -0.002(2) -0.008(2)
O10 0.051(2) 0.089(3) 0.104(3) -0.067(3) -0.012(2) 0.0055(19)
N1 0.070(3) 0.057(3) 0.045(3) -0.021(2) 0.000(2) 0.004(2)
N2 0.052(2) 0.057(3) 0.068(3) -0.029(2) 0.012(2) -0.008(2)
N3 0.057(2) 0.046(2) 0.050(3) -0.027(2) -0.004(2) 0.002(2)
N4 0.038(2) 0.058(2) 0.070(3) -0.038(2) 0.007(2) -0.0025(19)
N5 0.043(2) 0.038(2) 0.050(3) -0.017(2) -0.0042(18) -0.0041(17)
N6 0.049(2) 0.057(2) 0.062(3) -0.036(2) -0.005(2) 0.0097(19)
N7 0.038(2) 0.046(2) 0.054(3) -0.017(2) -0.0028(19) 0.0018(18)
C1 0.14(2) 0.15(2) 0.15(2) -0.074(16) -0.005(15) 0.027(15)
C1' 0.133(10) 0.146(11) 0.151(14) -0.010(9) -0.044(9) 0.012(8)
C2 0.094(6) 0.160(9) 0.166(10) -0.030(8) -0.039(6) 0.031(6)
C3 0.097(5) 0.099(5) 0.104(6) -0.050(5) -0.027(4) -0.004(4)
C4 0.091(4) 0.061(3) 0.055(4) -0.026(3) -0.013(3) 0.003(3)
C5 0.146(7) 0.086(5) 0.086(5) -0.054(4) -0.037(5) 0.024(5)
C6 0.150(7) 0.092(5) 0.080(5) -0.056(4) -0.028(5) 0.046(5)
C7 0.099(5) 0.089(4) 0.061(4) -0.040(4) -0.012(4) 0.028(4)
C8 0.080(4) 0.053(3) 0.043(3) -0.017(3) 0.000(3) 0.013(3)
C9 0.066(4) 0.061(3) 0.048(3) -0.013(3) 0.010(3) 0.008(3)
C10 0.061(3) 0.050(3) 0.060(4) -0.016(3) 0.000(3) -0.011(3)
C11 0.066(3) 0.049(3) 0.051(3) -0.018(3) -0.008(3) -0.007(3)
C12 0.085(4) 0.054(3) 0.078(4) -0.030(3) -0.014(3) -0.008(3)
C13 0.109(5) 0.046(3) 0.091(5) -0.040(3) -0.022(4) 0.000(3)
C14 0.086(4) 0.057(3) 0.067(4) -0.035(3) -0.010(3) 0.013(3)
C15 0.063(3) 0.044(3) 0.052(3) -0.023(3) -0.008(3) 0.009(2)
C16 0.059(3) 0.057(3) 0.053(3) -0.032(3) -0.005(3) 0.014(3)
C17 0.038(3) 0.062(3) 0.050(3) -0.023(3) -0.006(2) 0.004(2)
C18 0.043(3) 0.053(3) 0.052(3) -0.020(3) -0.006(2) -0.009(2)
C19 0.054(3) 0.067(3) 0.075(4) -0.024(3) -0.005(3) -0.016(3)
C20 0.083(4) 0.064(4) 0.087(5) -0.043(4) -0.017(3) -0.020(3)
C21 0.072(4) 0.053(3) 0.076(4) -0.032(3) -0.010(3) -0.004(3)
C22 0.058(3) 0.042(3) 0.045(3) -0.018(2) -0.004(2) -0.004(2)
C23 0.059(3) 0.048(3) 0.053(3) -0.025(3) -0.007(3) 0.007(2)
C24 0.043(3) 0.064(3) 0.060(4) -0.026(3) -0.006(3) 0.015(3)
C25 0.042(3) 0.049(3) 0.047(3) -0.015(3) -0.009(2) 0.009(2)
C26 0.036(3) 0.075(4) 0.080(4) -0.040(3) -0.007(3) 0.009(2)
C27 0.041(3) 0.076(4) 0.085(4) -0.031(4) -0.014(3) 0.001(3)
C28 0.045(3) 0.067(3) 0.072(4) -0.031(3) -0.014(3) -0.005(3)
C29 0.046(3) 0.047(3) 0.049(3) -0.020(3) -0.007(2) 0.002(2)
C30 0.047(3) 0.062(3) 0.053(3) -0.026(3) -0.009(2) 0.002(2)
C31 0.071(4) 0.121(5) 0.113(6) -0.081(5) -0.009(4) 0.021(4)
C32 0.125(6) 0.089(5) 0.098(6) -0.052(4) -0.002(5) 0.000(4)

loop_
_atom_type_symbol
_atom_type_description
_atom_type_scat_dispersion_real
_atom_type_scat_dispersion_imag
_atom_type_scat_source
C C 0.0033 0.0016 'International Tables Vol C Tables 4.2.6.8 and 6.1.1.4'
H H 0.0000 0.0000 'International Tables Vol C Tables 4.2.6.8 and 6.1.1.4'
N N 0.0061 0.0033 'International Tables Vol C Tables 4.2.6.8 and 6.1.1.4'
O O 0.0106 0.0060 'International Tables Vol C Tables 4.2.6.8 and 6.1.1.4'

loop_
_geom_angle_atom_site_label_1
_geom_angle_atom_site_label_2
_geom_angle_atom_site_label_3
_geom_angle
_geom_angle_site_symmetry_1
_geom_angle_site_symmetry_3
_geom_angle_publ_flag
C3 O1 C2 116.8(6) . . ?
C30 O10 C31 116.4(4) . . ?
C4 N1 C8 117.4(4) . . ?
C10 N2 C9 128.4(4) . . ?
C10 N2 H2A 115.8 . . ?
C9 N2 H2A 115.8 . . ?
C11 N3 C15 118.0(4) . . ?
C17 N4 C16 128.9(4) . . ?
C17 N4 H4A 115.5 . . ?
C16 N4 H4A 115.5 . . ?
C22 N5 C18 118.0(4) . . ?
C23 N6 C24 129.5(4) . . ?
C23 N6 H6A 115.3 . . ?
C24 N6 H6A 115.3 . . ?
C29 N7 C25 117.5(4) . . ?
C2 C1 H1B 109.5 . . ?
C2 C1 H1C 109.5 . . ?
H1B C1 H1C 109.5 . . ?
C2 C1 H1D 109.5 . . ?
H1B C1 H1D 109.5 . . ?
H1C C1 H1D 109.5 . . ?
C2 C1' H1'A 109.5 . . ?
C2 C1' H1'B 109.5 . . ?
H1'A C1' H1'B 109.5 . . ?
C2 C1' H1'C 109.5 . . ?
H1'A C1' H1'C 109.5 . . ?
H1'B C1' H1'C 109.5 . . ?
C2 C1' H2C 45.3 . . ?
H1'A C1' H2C 98.7 . . ?
H1'B C1' H2C 148.4 . . ?
H1'C C1' H2C 72.5 . . ?
C1 C2 C1' 60.0(18) . . ?
C1 C2 O1 117.3(16) . . ?
C1' C2 O1 111.6(9) . . ?
C1 C2 H2B 108.1 . . ?
C1' C2 H2B 139.6 . . ?
O1 C2 H2B 107.9 . . ?
C1 C2 H2C 109.1 . . ?
C1' C2 H2C 53.4 . . ?
O1 C2 H2C 107.2 . . ?
H2B C2 H2C 106.7 . . ?
O2 C3 O1 122.1(7) . . ?
O2 C3 C4 123.5(7) . . ?
O1 C3 C4 114.4(6) . . ?
N1 C4 C5 122.8(6) . . ?
N1 C4 C3 120.1(5) . . ?
C5 C4 C3 117.1(6) . . ?
C6 C5 C4 119.1(7) . . ?
C6 C5 H5B 120.4 . . ?
C4 C5 H5B 120.4 . . ?
C5 C6 C7 119.0(6) . . ?
C5 C6 H6B 120.5 . . ?
C7 C6 H6B 120.5 . . ?
C6 C7 C8 118.2(6) . . ?
C6 C7 H7B 120.9 . . ?
C8 C7 H7B 120.9 . . ?
N1 C8 C7 123.4(5) . . ?
N1 C8 C9 117.8(4) . . ?
C7 C8 C9 118.7(5) . . ?
O3 C9 N2 125.0(5) . . ?
O3 C9 C8 123.5(5) . . ?
N2 C9 C8 111.6(4) . . ?
O4 C10 N2 125.1(5) . . ?
O4 C10 C11 122.8(5) . . ?
N2 C10 C11 112.0(4) . . ?
N3 C11 C12 122.7(5) . . ?
N3 C11 C10 115.9(4) . . ?
C12 C11 C10 121.4(5) . . ?
C13 C12 C11 118.2(5) . . ?
C13 C12 H12A 120.9 . . ?
C11 C12 H12A 120.9 . . ?
C12 C13 C14 120.5(5) . . ?
C12 C13 H13A 119.7 . . ?
C14 C13 H13A 119.7 . . ?
C13 C14 C15 118.2(5) . . ?
C13 C14 H14A 120.9 . . ?
C15 C14 H14A 120.9 . . ?
N3 C15 C14 122.2(5) . . ?
N3 C15 C16 115.8(4) . . ?
C14 C15 C16 122.0(5) . . ?
O5 C16 N4 125.0(5) . . ?
O5 C16 C15 123.2(4) . . ?
N4 C16 C15 111.9(4) . . ?
O6 C17 N4 124.7(4) . . ?
O6 C17 C18 121.5(4) . . ?
N4 C17 C18 113.8(4) . . ?
N5 C18 C19 122.4(4) . . ?
N5 C18 C17 116.1(4) . . ?
C19 C18 C17 121.4(4) . . ?
C20 C19 C18 118.4(5) . . ?
C20 C19 H19A 120.8 . . ?
C18 C19 H19A 120.8 . . ?
C19 C20 C21 120.1(5) . . ?
C19 C20 H20A 119.9 . . ?
C21 C20 H20A 119.9 . . ?
C20 C21 C22 117.9(5) . . ?
C20 C21 H21A 121.0 . . ?
C22 C21 H21A 121.0 . . ?
N5 C22 C21 123.0(4) . . ?
N5 C22 C23 117.0(4) . . ?
C21 C22 C23 120.0(4) . . ?
O7 C23 N6 125.2(4) . . ?
O7 C23 C22 122.3(4) . . ?
N6 C23 C22 112.4(4) . . ?
O8 C24 N6 124.9(5) . . ?
O8 C24 C25 122.6(4) . . ?
N6 C24 C25 112.5(4) . . ?
N7 C25 C26 123.1(4) . . ?
N7 C25 C24 117.0(4) . . ?
C26 C25 C24 119.8(4) . . ?
C25 C26 C27 118.5(5) . . ?
C25 C26 H26A 120.7 . . ?
C27 C26 H26A 120.7 . . ?
C28 C27 C26 119.3(5) . . ?
C28 C27 H27A 120.4 . . ?
C26 C27 H27A 120.4 . . ?
C27 C28 C29 118.5(5) . . ?
C27 C28 H28A 120.8 . . ?
C29 C28 H28A 120.8 . . ?
N7 C29 C28 123.1(4) . . ?
N7 C29 C30 114.4(4) . . ?
C28 C29 C30 122.5(4) . . ?
O9 C30 O10 123.4(4) . . ?
O9 C30 C29 124.5(4) . . ?
O10 C30 C29 112.1(4) . . ?
C32 C31 O10 108.9(5) . . ?
C32 C31 H31A 109.9 . . ?
O10 C31 H31A 109.9 . . ?
C32 C31 H31B 109.9 . . ?
O10 C31 H31B 109.9 . . ?
H31A C31 H31B 108.3 . . ?
C31 C32 H32A 109.5 . . ?
C31 C32 H32B 109.5 . . ?
H32A C32 H32B 109.5 . . ?
C31 C32 H32C 109.5 . . ?
H32A C32 H32C 109.5 . . ?
H32B C32 H32C 109.5 . . ?

loop_
_geom_bond_atom_site_label_1
_geom_bond_atom_site_label_2
_geom_bond_distance
_geom_bond_site_symmetry_2
_geom_bond_publ_flag
O1 C3 1.328(8) . ?
O1 C2 1.490(8) . ?
O2 C3 1.169(8) . ?
O3 C9 1.201(6) . ?
O4 C10 1.204(6) . ?
O5 C16 1.195(5) . ?
O6 C17 1.207(5) . ?
O7 C23 1.206(5) . ?
O8 C24 1.200(5) . ?
O9 C30 1.186(5) . ?
O10 C30 1.329(5) . ?
O10 C31 1.448(6) . ?
N1 C4 1.320(6) . ?
N1 C8 1.333(6) . ?
N2 C10 1.381(6) . ?
N2 C9 1.384(6) . ?
N2 H2A 0.8600 . ?
N3 C11 1.336(6) . ?
N3 C15 1.346(6) . ?
N4 C17 1.371(6) . ?
N4 C16 1.375(5) . ?
N4 H4A 0.8600 . ?
N5 C22 1.324(5) . ?
N5 C18 1.342(5) . ?
N6 C23 1.367(6) . ?
N6 C24 1.376(6) . ?
N6 H6A 0.8600 . ?
N7 C29 1.330(6) . ?
N7 C25 1.340(5) . ?
C1 C2 1.325(17) . ?
C1 H1B 0.9600 . ?
C1 H1C 0.9600 . ?
C1 H1D 0.9600 . ?
C1' C2 1.367(12) . ?
C1' H1'A 0.9600 . ?
C1' H1'B 0.9600 . ?
C1' H1'C 0.9600 . ?
C1' H2C 1.1110 . ?
C2 H2B 0.9624 . ?
C2 H2C 0.9833 . ?
C3 C4 1.499(9) . ?
C4 C5 1.387(8) . ?
C5 C6 1.365(9) . ?
C5 H5B 0.9300 . ?
C6 C7 1.367(9) . ?
C6 H6B 0.9300 . ?
C7 C8 1.387(7) . ?
C7 H7B 0.9300 . ?
C8 C9 1.500(7) . ?
C10 C11 1.501(7) . ?
C11 C12 1.378(7) . ?
C12 C13 1.360(8) . ?
C12 H12A 0.9300 . ?
C13 C14 1.370(7) . ?
C13 H13A 0.9300 . ?
C14 C15 1.377(6) . ?
C14 H14A 0.9300 . ?
C15 C16 1.508(7) . ?
C17 C18 1.498(6) . ?
C18 C19 1.377(6) . ?
C19 C20 1.366(7) . ?
C19 H19A 0.9300 . ?
C20 C21 1.368(7) . ?
C20 H20A 0.9300 . ?
C21 C22 1.383(6) . ?
C21 H21A 0.9300 . ?
C22 C23 1.506(6) . ?
C24 C25 1.499(7) . ?
C25 C26 1.373(6) . ?
C26 C27 1.376(7) . ?
C26 H26A 0.9300 . ?
C27 C28 1.373(7) . ?
C27 H27A 0.9300 . ?
C28 C29 1.381(6) . ?
C28 H28A 0.9300 . ?
C29 C30 1.506(6) . ?
C31 C32 1.446(8) . ?
C31 H31A 0.9700 . ?
C31 H31B 0.9700 . ?
C32 H32A 0.9600 . ?
C32 H32B 0.9600 . ?
C32 H32C 0.9600 . ?

loop_
_geom_torsion_atom_site_label_1
_geom_torsion_atom_site_label_2
_geom_torsion_atom_site_label_3
_geom_torsion_atom_site_label_4
_geom_torsion
_geom_torsion_site_symmetry_1
_geom_torsion_site_symmetry_2
_geom_torsion_site_symmetry_3
_geom_torsion_site_symmetry_4
_geom_torsion_publ_flag
C3 O1 C2 C1 163(3) . . . . ?
C3 O1 C2 C1' 97.1(13) . . . . ?
C2 O1 C3 O2 -1.5(12) . . . . ?
C2 O1 C3 C4 178.3(6) . . . . ?
C8 N1 C4 C5 -1.8(8) . . . . ?
C8 N1 C4 C3 176.3(5) . . . . ?
O2 C3 C4 N1 -174.7(8) . . . . ?
O1 C3 C4 N1 5.5(9) . . . . ?
O2 C3 C4 C5 3.5(12) . . . . ?
O1 C3 C4 C5 -176.3(6) . . . . ?
N1 C4 C5 C6 2.5(10) . . . . ?
C3 C4 C5 C6 -175.7(6) . . . . ?
C4 C5 C6 C7 -0.7(11) . . . . ?
C5 C6 C7 C8 -1.6(10) . . . . ?
C4 N1 C8 C7 -0.7(8) . . . . ?
C4 N1 C8 C9 -178.9(5) . . . . ?
C6 C7 C8 N1 2.4(9) . . . . ?
C6 C7 C8 C9 -179.4(5) . . . . ?
C10 N2 C9 O3 -5.9(9) . . . . ?
C10 N2 C9 C8 175.1(5) . . . . ?
N1 C8 C9 O3 174.8(5) . . . . ?
C7 C8 C9 O3 -3.5(8) . . . . ?
N1 C8 C9 N2 -6.2(7) . . . . ?
C7 C8 C9 N2 175.5(5) . . . . ?
C9 N2 C10 O4 -2.2(9) . . . . ?
C9 N2 C10 C11 177.0(5) . . . . ?
C15 N3 C11 C12 1.1(8) . . . . ?
C15 N3 C11 C10 -178.5(4) . . . . ?
O4 C10 C11 N3 162.3(5) . . . . ?
N2 C10 C11 N3 -16.9(7) . . . . ?
O4 C10 C11 C12 -17.3(8) . . . . ?
N2 C10 C11 C12 163.5(5) . . . . ?
N3 C11 C12 C13 2.0(9) . . . . ?
C10 C11 C12 C13 -178.4(5) . . . . ?
C11 C12 C13 C14 -2.1(9) . . . . ?
C12 C13 C14 C15 -0.7(9) . . . . ?
C11 N3 C15 C14 -4.1(7) . . . . ?
C11 N3 C15 C16 175.5(4) . . . . ?
C13 C14 C15 N3 4.0(8) . . . . ?
C13 C14 C15 C16 -175.6(5) . . . . ?
C17 N4 C16 O5 -3.4(9) . . . . ?
C17 N4 C16 C15 176.7(5) . . . . ?
N3 C15 C16 O5 171.9(5) . . . . ?
C14 C15 C16 O5 -8.5(8) . . . . ?
N3 C15 C16 N4 -8.1(6) . . . . ?
C14 C15 C16 N4 171.5(5) . . . . ?
C16 N4 C17 O6 -1.3(8) . . . . ?
C16 N4 C17 C18 -179.6(5) . . . . ?
C22 N5 C18 C19 -0.6(7) . . . . ?
C22 N5 C18 C17 177.7(4) . . . . ?
O6 C17 C18 N5 165.6(5) . . . . ?
N4 C17 C18 N5 -16.1(6) . . . . ?
O6 C17 C18 C19 -16.0(8) . . . . ?
N4 C17 C18 C19 162.3(5) . . . . ?
N5 C18 C19 C20 2.9(8) . . . . ?
C17 C18 C19 C20 -175.3(5) . . . . ?
C18 C19 C20 C21 -1.4(9) . . . . ?
C19 C20 C21 C22 -2.1(9) . . . . ?
C18 N5 C22 C21 -3.2(7) . . . . ?
C18 N5 C22 C23 175.7(4) . . . . ?
C20 C21 C22 N5 4.6(8) . . . . ?
C20 C21 C22 C23 -174.3(5) . . . . ?
C24 N6 C23 O7 2.3(9) . . . . ?
C24 N6 C23 C22 -176.0(5) . . . . ?
N5 C22 C23 O7 174.3(5) . . . . ?
C21 C22 C23 O7 -6.8(8) . . . . ?
N5 C22 C23 N6 -7.4(6) . . . . ?
C21 C22 C23 N6 171.5(5) . . . . ?
C23 N6 C24 O8 -6.5(9) . . . . ?
C23 N6 C24 C25 172.3(5) . . . . ?
C29 N7 C25 C26 -0.4(7) . . . . ?
C29 N7 C25 C24 -177.9(4) . . . . ?
O8 C24 C25 N7 173.1(5) . . . . ?
N6 C24 C25 N7 -5.8(6) . . . . ?
O8 C24 C25 C26 -4.5(8) . . . . ?
N6 C24 C25 C26 176.6(5) . . . . ?
N7 C25 C26 C27 1.5(8) . . . . ?
C24 C25 C26 C27 179.0(5) . . . . ?
C25 C26 C27 C28 -1.8(8) . . . . ?
C26 C27 C28 C29 1.0(8) . . . . ?
C25 N7 C29 C28 -0.5(7) . . . . ?
C25 N7 C29 C30 177.2(4) . . . . ?
C27 C28 C29 N7 0.2(8) . . . . ?
C27 C28 C29 C30 -177.3(5) . . . . ?
C31 O10 C30 O9 -1.9(8) . . . . ?
C31 O10 C30 C29 178.0(5) . . . . ?
N7 C29 C30 O9 -5.2(7) . . . . ?
C28 C29 C30 O9 172.5(5) . . . . ?
N7 C29 C30 O10 174.9(4) . . . . ?
C28 C29 C30 O10 -7.4(7) . . . . ?
C30 O10 C31 C32 -170.7(5) . . . . ?
